data_7061835
loop_
_publ_author_name
'Castro, Jes\'us'
'Ferraro, Valentina'
'Bortoluzzi, Marco'

_publ_section_title
;
 Visible-emitting Cu(i) complexes with N-functionalized
 benzotriazole-based ligands
;
_journal_issue 39
_journal_name_full 'New Journal of Chemistry'
_journal_page_first 18938
_journal_page_last 18951
_journal_paper_doi 10.1039/D2NJ03165E
_journal_volume 46
_journal_year 2022
_chemical_formula_moiety 'C46 H37 Cu N5 P2, B F4'
_chemical_formula_sum 'C46 H37 B Cu F4 N5 P2'
_chemical_formula_weight 872.09
_space_group_crystal_system triclinic
_space_group_IT_number 2
_space_group_name_Hall '-P 1'
_space_group_name_H-M_alt 'P -1'
_atom_sites_solution_hydrogens geom
_audit_creation_method SHELXL-2018/3
_audit_update_record
;
2021-07-30 deposited with the CCDC.	2022-09-08 downloaded from the CCDC.
;
_cell_angle_alpha 76.379(2)
_cell_angle_beta 75.218(2)
_cell_angle_gamma 80.553(2)
_cell_formula_units_Z 2
_cell_length_a 11.5371(7)
_cell_length_b 13.8789(7)
_cell_length_c 14.6175(8)
_cell_measurement_reflns_used 9674
_cell_measurement_temperature 100(2)
_cell_measurement_theta_max 28.26
_cell_measurement_theta_min 2.25
_cell_volume 2185.9(2)
_computing_cell_refinement 'Bruker SAINT'
_computing_data_collection 'Bruker APEX3'
_computing_data_reduction 'Bruker SAINT'
_computing_structure_refinement 'SHELXL-2018/3 (Sheldrick, 2018)'
_computing_structure_solution 'SHELXT 2018/2 (Sheldrick, 2018)'
_diffrn_ambient_temperature 100(2)
_diffrn_measured_fraction_theta_full 0.999
_diffrn_measured_fraction_theta_max 0.997
_diffrn_measurement_device_type 'Bruker D8 Venture Photon II CMOS'
_diffrn_measurement_method '\f and \w scans'
_diffrn_radiation_monochromator 'Incoatec HeliosTM multilayer optics'
_diffrn_radiation_source 'Incoatec high brillance I\muS microsource'
_diffrn_radiation_type MoK\a
_diffrn_radiation_wavelength 0.71073
_diffrn_reflns_av_R_equivalents 0.0478
_diffrn_reflns_av_unetI/netI 0.0186
_diffrn_reflns_Laue_measured_fraction_full 0.999
_diffrn_reflns_Laue_measured_fraction_max 0.997
_diffrn_reflns_limit_h_max 15
_diffrn_reflns_limit_h_min -15
_diffrn_reflns_limit_k_max 18
_diffrn_reflns_limit_k_min -18
_diffrn_reflns_limit_l_max 19
_diffrn_reflns_limit_l_min -19
_diffrn_reflns_number 134529
_diffrn_reflns_point_group_measured_fraction_full 0.999
_diffrn_reflns_point_group_measured_fraction_max 0.997
_diffrn_reflns_theta_full 25.242
_diffrn_reflns_theta_max 28.311
_diffrn_reflns_theta_min 2.510
_exptl_absorpt_coefficient_mu 0.628
_exptl_absorpt_correction_T_max 0.7388
_exptl_absorpt_correction_T_min 0.6985
_exptl_absorpt_correction_type multi-scan
_exptl_absorpt_process_details 'SADABS-2016/2 (Bruker AXS Inc.)'
_exptl_crystal_colour yellow
_exptl_crystal_density_diffrn 1.325
_exptl_crystal_description prism
_exptl_crystal_F_000 896
_exptl_crystal_size_max 0.214
_exptl_crystal_size_mid 0.076
_exptl_crystal_size_min 0.034
_refine_diff_density_max 1.397
_refine_diff_density_min -0.864
_refine_diff_density_rms 0.066
_refine_ls_extinction_method none
_refine_ls_goodness_of_fit_ref 1.058
_refine_ls_hydrogen_treatment constr
_refine_ls_matrix_type full
_refine_ls_number_parameters 532
_refine_ls_number_reflns 10868
_refine_ls_number_restraints 0
_refine_ls_restrained_S_all 1.058
_refine_ls_R_factor_all 0.0498
_refine_ls_R_factor_gt 0.0443
_refine_ls_shift/su_max 0.001
_refine_ls_shift/su_mean 0.000
_refine_ls_structure_factor_coef Fsqd
_refine_ls_weighting_details 'w=1/[\s^2^(Fo^2^)+(0.0569P)^2^+2.2020P] where P=(Fo^2^+2Fc^2^)/3'
_refine_ls_weighting_scheme calc
_refine_ls_wR_factor_gt 0.1164
_refine_ls_wR_factor_ref 0.1199
_reflns_Friedel_coverage 0.000
_reflns_number_gt 9733
_reflns_number_total 10868
_reflns_threshold_expression 'I > 2\s(I)'
_cod_data_source_file d2nj03165e3.cif
_cod_data_source_block Cupymbtz_PPh3_sq
_cod_depositor_comments 'Adding full bibliography for 7061834--7061843.cif.'
_cod_database_code 7061835
_shelx_shelxl_version_number 2018/3
_shelx_space_group_comment
;
The symmetry employed for this shelxl refinement is uniquely defined
by the following loop, which should always be used as a source of
symmetry information in preference to the above space-group names.
They are only intended as comments.
;
_shelx_estimated_absorpt_t_min 0.877
_shelx_estimated_absorpt_t_max 0.979

loop_
_space_group_symop_operation_xyz
'x, y, z'
'-x, -y, -z'

loop_
_atom_site_label
_atom_site_type_symbol
_atom_site_fract_x
_atom_site_fract_y
_atom_site_fract_z
_atom_site_U_iso_or_equiv
_atom_site_adp_type
_atom_site_occupancy
_atom_site_site_symmetry_order
_atom_site_calc_flag
_atom_site_refinement_flags_posn
_atom_site_refinement_flags_adp
_atom_site_refinement_flags_occupancy
_atom_site_disorder_assembly
_atom_site_disorder_group
Cu Cu 0.71874(2) 0.65576(2) 0.72453(2) 0.02129(7) Uani 1 1 d . . . . .
N1 N 0.60231(16) 0.72608(14) 0.83434(12) 0.0285(4) Uani 1 1 d . . . . .
C2 C 0.6002(3) 0.81656(18) 0.85319(17) 0.0403(6) Uani 1 1 d . . . . .
H2 H 0.662759 0.856677 0.818086 0.048 Uiso 1 1 calc R U . . .
C3 C 0.5085(3) 0.8526(2) 0.9229(2) 0.0558(8) Uani 1 1 d . . . . .
H3 H 0.507024 0.916713 0.936122 0.067 Uiso 1 1 calc R U . . .
C4 C 0.4200(3) 0.7925(2) 0.9721(2) 0.0567(8) Uani 1 1 d . . . . .
H4 H 0.357289 0.815582 1.020836 0.068 Uiso 1 1 calc R U . . .
N5 N 0.4183(2) 0.70280(18) 0.95433(14) 0.0435(5) Uani 1 1 d . . . . .
C6 C 0.50979(19) 0.67636(17) 0.88614(15) 0.0307(4) Uani 1 1 d . . . . .
N11 N 0.50926(15) 0.58286(14) 0.86460(12) 0.0278(4) Uani 1 1 d . . . . .
N12 N 0.60084(15) 0.55000(13) 0.79454(13) 0.0266(3) Uani 1 1 d . . . . .
N13 N 0.58345(17) 0.46323(14) 0.78493(14) 0.0321(4) Uani 1 1 d . . . . .
C14 C 0.4773(2) 0.4376(2) 0.85025(17) 0.0373(5) Uani 1 1 d . . . . .
C15 C 0.4205(3) 0.3503(2) 0.8683(2) 0.0544(8) Uani 1 1 d . . . . .
H15 H 0.453603 0.297379 0.834977 0.065 Uiso 1 1 calc R U . . .
C16 C 0.3137(3) 0.3468(3) 0.9375(2) 0.0699(12) Uani 1 1 d . . . . .
H16 H 0.271146 0.290100 0.951426 0.084 Uiso 1 1 calc R U . . .
C17 C 0.2663(3) 0.4231(3) 0.9873(2) 0.0680(11) Uani 1 1 d . . . . .
H17 H 0.192731 0.416090 1.034527 0.082 Uiso 1 1 calc R U . . .
C18 C 0.3204(2) 0.5083(3) 0.97193(17) 0.0504(8) Uani 1 1 d . . . . .
H18 H 0.287021 0.560149 1.006529 0.060 Uiso 1 1 calc R U . . .
C19 C 0.42883(19) 0.5131(2) 0.90105(15) 0.0351(5) Uani 1 1 d . . . . .
P1 P 0.65447(4) 0.73984(4) 0.59057(4) 0.02405(11) Uani 1 1 d . . . . .
C21 C 0.50597(19) 0.80588(18) 0.62934(15) 0.0310(4) Uani 1 1 d . . . . .
C22 C 0.4814(3) 0.9083(2) 0.6188(2) 0.0529(8) Uani 1 1 d . . . . .
H22 H 0.541305 0.950042 0.581298 0.063 Uiso 1 1 calc R U . . .
C23 C 0.3694(3) 0.9505(3) 0.6629(3) 0.0792(13) Uani 1 1 d . . . . .
H23 H 0.353062 1.020898 0.655273 0.095 Uiso 1 1 calc R U . . .
C24 C 0.2817(3) 0.8904(3) 0.7179(2) 0.0683(11) Uani 1 1 d . . . . .
H24 H 0.206261 0.919542 0.749533 0.082 Uiso 1 1 calc R U . . .
C25 C 0.3036(2) 0.7884(2) 0.72674(18) 0.0443(6) Uani 1 1 d . . . . .
H25 H 0.242634 0.747143 0.762990 0.053 Uiso 1 1 calc R U . . .
C26 C 0.4153(2) 0.7462(2) 0.68240(17) 0.0350(5) Uani 1 1 d . . . . .
H26 H 0.430189 0.675899 0.688239 0.042 Uiso 1 1 calc R U . . .
C31 C 0.75223(18) 0.83138(15) 0.51371(15) 0.0263(4) Uani 1 1 d . . . . .
C32 C 0.8158(2) 0.82141(17) 0.42063(16) 0.0320(4) Uani 1 1 d . . . . .
H32 H 0.800992 0.770159 0.393318 0.038 Uiso 1 1 calc R U . . .
C33 C 0.9005(2) 0.88613(19) 0.36778(19) 0.0405(5) Uani 1 1 d . . . . .
H33 H 0.945087 0.877713 0.305341 0.049 Uiso 1 1 calc R U . . .
C34 C 0.9198(3) 0.9625(2) 0.4059(2) 0.0456(6) Uani 1 1 d . . . . .
H34 H 0.976333 1.007573 0.368983 0.055 Uiso 1 1 calc R U . . .
C35 C 0.8571(3) 0.97380(19) 0.4978(2) 0.0435(6) Uani 1 1 d . . . . .
H35 H 0.869840 1.027067 0.523394 0.052 Uiso 1 1 calc R U . . .
C36 C 0.7755(2) 0.90730(17) 0.55262(17) 0.0335(5) Uani 1 1 d . . . . .
H36 H 0.735423 0.913394 0.616727 0.040 Uiso 1 1 calc R U . . .
C41 C 0.62743(17) 0.66786(16) 0.51047(14) 0.0263(4) Uani 1 1 d . . . . .
C42 C 0.67929(18) 0.56953(16) 0.51508(15) 0.0281(4) Uani 1 1 d . . . . .
H42 H 0.727872 0.540400 0.560259 0.034 Uiso 1 1 calc R U . . .
C43 C 0.6603(2) 0.51364(18) 0.45372(17) 0.0336(5) Uani 1 1 d . . . . .
H43 H 0.696892 0.446839 0.456406 0.040 Uiso 1 1 calc R U . . .
C44 C 0.5883(2) 0.5551(2) 0.38907(17) 0.0378(5) Uani 1 1 d . . . . .
H44 H 0.575594 0.516810 0.347230 0.045 Uiso 1 1 calc R U . . .
C45 C 0.5344(2) 0.6525(2) 0.38489(17) 0.0390(5) Uani 1 1 d . . . . .
H45 H 0.483936 0.680343 0.340885 0.047 Uiso 1 1 calc R U . . .
C46 C 0.5539(2) 0.70945(19) 0.44474(16) 0.0326(5) Uani 1 1 d . . . . .
H46 H 0.517648 0.776418 0.441214 0.039 Uiso 1 1 calc R U . . .
P2 P 0.91534(4) 0.62186(4) 0.72179(3) 0.01976(10) Uani 1 1 d . . . . .
C51 C 0.96895(17) 0.49065(15) 0.75709(13) 0.0218(4) Uani 1 1 d . . . . .
C52 C 0.88546(18) 0.42194(16) 0.80033(13) 0.0247(4) Uani 1 1 d . . . . .
H52 H 0.801668 0.444312 0.812850 0.030 Uiso 1 1 calc R U . . .
C53 C 0.9240(2) 0.32076(16) 0.82531(15) 0.0299(4) Uani 1 1 d . . . . .
H53 H 0.866436 0.274393 0.854235 0.036 Uiso 1 1 calc R U . . .
C54 C 1.0462(2) 0.28753(17) 0.80806(15) 0.0324(5) Uani 1 1 d . . . . .
H54 H 1.072407 0.218589 0.825813 0.039 Uiso 1 1 calc R U . . .
C55 C 1.1298(2) 0.35514(17) 0.76489(16) 0.0326(5) Uani 1 1 d . . . . .
H55 H 1.213534 0.332358 0.752778 0.039 Uiso 1 1 calc R U . . .
C56 C 1.09208(19) 0.45595(16) 0.73923(15) 0.0278(4) Uani 1 1 d . . . . .
H56 H 1.150071 0.501772 0.709359 0.033 Uiso 1 1 calc R U . . .
C61 C 0.96213(18) 0.68508(15) 0.80037(14) 0.0237(4) Uani 1 1 d . . . . .
C62 C 1.02290(19) 0.63597(17) 0.87201(14) 0.0273(4) Uani 1 1 d . . . . .
H62 H 1.048011 0.566469 0.878609 0.033 Uiso 1 1 calc R U . . .
C63 C 1.0470(2) 0.6885(2) 0.93409(17) 0.0369(5) Uani 1 1 d . . . . .
H63 H 1.086660 0.654294 0.983973 0.044 Uiso 1 1 calc R U . . .
C64 C 1.0136(2) 0.7901(2) 0.92361(18) 0.0397(5) Uani 1 1 d . . . . .
H64 H 1.030960 0.825516 0.965876 0.048 Uiso 1 1 calc R U . . .
C65 C 0.9548(2) 0.84025(19) 0.85147(18) 0.0382(5) Uani 1 1 d . . . . .
H65 H 0.932710 0.910225 0.843704 0.046 Uiso 1 1 calc R U . . .
C66 C 0.9282(2) 0.78782(17) 0.79040(15) 0.0303(4) Uani 1 1 d . . . . .
H66 H 0.886714 0.822068 0.741656 0.036 Uiso 1 1 calc R U . . .
C71 C 1.01508(17) 0.65934(15) 0.60353(13) 0.0224(4) Uani 1 1 d . . . . .
C72 C 0.99898(19) 0.62175(18) 0.52767(15) 0.0290(4) Uani 1 1 d . . . . .
H72 H 0.937133 0.580013 0.538972 0.035 Uiso 1 1 calc R U . . .
C73 C 1.0722(2) 0.6446(2) 0.43600(15) 0.0355(5) Uani 1 1 d . . . . .
H73 H 1.061611 0.617300 0.385285 0.043 Uiso 1 1 calc R U . . .
C74 C 1.1607(2) 0.70722(19) 0.41818(16) 0.0372(5) Uani 1 1 d . . . . .
H74 H 1.210231 0.723733 0.355148 0.045 Uiso 1 1 calc R U . . .
C75 C 1.1768(2) 0.74563(18) 0.49280(18) 0.0381(5) Uani 1 1 d . . . . .
H75 H 1.237584 0.788542 0.480718 0.046 Uiso 1 1 calc R U . . .
C76 C 1.1044(2) 0.72189(16) 0.58559(16) 0.0299(4) Uani 1 1 d . . . . .
H76 H 1.116163 0.748415 0.636413 0.036 Uiso 1 1 calc R U . . .
B1 B 0.6872(6) 1.0851(3) 0.7937(4) 0.0919(19) Uani 1 1 d . . . . .
F1 F 0.7430(2) 1.01400(16) 0.74743(17) 0.0813(7) Uani 1 1 d . . . . .
F2 F 0.6340(5) 1.0409(3) 0.8859(3) 0.201(3) Uani 1 1 d . . . . .
F3 F 0.7642(6) 1.1390(4) 0.8077(2) 0.241(4) Uani 1 1 d . . . . .
F4 F 0.6261(4) 1.1541(4) 0.7413(6) 0.264(4) Uani 1 1 d . . . . .

loop_
_atom_site_aniso_label
_atom_site_aniso_U_11
_atom_site_aniso_U_22
_atom_site_aniso_U_33
_atom_site_aniso_U_23
_atom_site_aniso_U_13
_atom_site_aniso_U_12
Cu 0.01812(12) 0.02580(13) 0.01805(12) -0.00337(9) -0.00133(8) -0.00301(8)
N1 0.0291(9) 0.0313(9) 0.0200(8) -0.0033(7) -0.0006(7) 0.0007(7)
C2 0.0510(15) 0.0333(12) 0.0290(11) -0.0068(9) 0.0002(10) 0.0027(10)
C3 0.075(2) 0.0396(14) 0.0385(14) -0.0127(12) 0.0065(14) 0.0107(13)
C4 0.0597(18) 0.0583(18) 0.0332(13) -0.0117(12) 0.0122(12) 0.0146(14)
N5 0.0365(11) 0.0556(13) 0.0242(9) -0.0027(9) 0.0061(8) 0.0071(9)
C6 0.0268(10) 0.0396(12) 0.0182(9) 0.0004(8) -0.0017(8) 0.0031(8)
N11 0.0182(8) 0.0397(10) 0.0197(8) 0.0028(7) -0.0018(6) -0.0034(7)
N12 0.0207(8) 0.0314(9) 0.0253(8) -0.0018(7) -0.0034(6) -0.0045(7)
N13 0.0300(9) 0.0342(10) 0.0335(10) -0.0001(8) -0.0100(8) -0.0124(7)
C14 0.0338(12) 0.0506(14) 0.0279(11) 0.0107(10) -0.0141(9) -0.0216(10)
C15 0.0669(19) 0.0637(18) 0.0393(14) 0.0156(13) -0.0251(13) -0.0432(16)
C16 0.070(2) 0.102(3) 0.0422(16) 0.0299(18) -0.0277(16) -0.065(2)
C17 0.0443(16) 0.125(3) 0.0309(14) 0.0233(17) -0.0115(12) -0.0496(19)
C18 0.0278(12) 0.093(2) 0.0230(11) 0.0126(12) -0.0057(9) -0.0202(13)
C19 0.0227(10) 0.0570(14) 0.0219(10) 0.0106(9) -0.0095(8) -0.0139(9)
P1 0.0191(2) 0.0300(3) 0.0213(2) -0.00392(19) -0.00361(18) -0.00102(19)
C21 0.0239(10) 0.0428(12) 0.0220(9) -0.0037(9) -0.0053(8) 0.0046(8)
C22 0.0372(14) 0.0453(15) 0.0504(16) 0.0102(12) 0.0069(12) 0.0128(11)
C23 0.0524(19) 0.0528(18) 0.087(3) 0.0149(17) 0.0195(18) 0.0256(15)
C24 0.0373(15) 0.074(2) 0.0586(19) 0.0093(16) 0.0112(13) 0.0247(15)
C25 0.0221(10) 0.0727(18) 0.0303(12) -0.0023(12) -0.0036(9) 0.0015(11)
C26 0.0234(10) 0.0520(14) 0.0299(11) -0.0094(10) -0.0071(8) -0.0017(9)
C31 0.0240(9) 0.0267(10) 0.0263(10) -0.0021(8) -0.0062(8) -0.0009(7)
C32 0.0294(11) 0.0324(11) 0.0310(11) -0.0052(9) -0.0020(9) -0.0043(8)
C33 0.0391(13) 0.0427(13) 0.0341(12) -0.0011(10) -0.0004(10) -0.0107(10)
C34 0.0492(15) 0.0425(14) 0.0439(14) 0.0057(11) -0.0114(12) -0.0214(12)
C35 0.0540(15) 0.0347(12) 0.0473(15) -0.0027(11) -0.0209(12) -0.0134(11)
C36 0.0390(12) 0.0310(11) 0.0318(11) -0.0052(9) -0.0123(9) -0.0026(9)
C41 0.0190(9) 0.0364(11) 0.0226(9) -0.0056(8) -0.0017(7) -0.0054(8)
C42 0.0197(9) 0.0358(11) 0.0271(10) -0.0053(8) -0.0016(7) -0.0061(8)
C43 0.0263(10) 0.0400(12) 0.0336(11) -0.0110(9) 0.0018(9) -0.0098(9)
C44 0.0288(11) 0.0568(15) 0.0323(11) -0.0179(11) -0.0004(9) -0.0152(10)
C45 0.0256(11) 0.0647(16) 0.0292(11) -0.0122(11) -0.0068(9) -0.0074(10)
C46 0.0251(10) 0.0445(13) 0.0269(10) -0.0056(9) -0.0066(8) -0.0018(9)
P2 0.0184(2) 0.0259(2) 0.0152(2) -0.00531(17) -0.00226(16) -0.00381(17)
C51 0.0231(9) 0.0272(9) 0.0155(8) -0.0061(7) -0.0039(7) -0.0023(7)
C52 0.0246(9) 0.0323(10) 0.0166(8) -0.0048(7) -0.0032(7) -0.0037(8)
C53 0.0372(11) 0.0308(10) 0.0200(9) -0.0024(8) -0.0040(8) -0.0072(9)
C54 0.0429(12) 0.0297(10) 0.0229(10) -0.0054(8) -0.0085(9) 0.0026(9)
C55 0.0288(10) 0.0373(12) 0.0308(11) -0.0105(9) -0.0079(9) 0.0056(9)
C56 0.0237(9) 0.0336(11) 0.0263(10) -0.0093(8) -0.0034(8) -0.0025(8)
C61 0.0232(9) 0.0311(10) 0.0181(8) -0.0086(7) -0.0014(7) -0.0061(7)
C62 0.0268(10) 0.0354(11) 0.0215(9) -0.0092(8) -0.0056(8) -0.0030(8)
C63 0.0387(12) 0.0522(14) 0.0257(10) -0.0164(10) -0.0106(9) -0.0039(10)
C64 0.0454(14) 0.0495(14) 0.0327(12) -0.0224(11) -0.0088(10) -0.0083(11)
C65 0.0487(14) 0.0355(12) 0.0342(12) -0.0161(10) -0.0057(10) -0.0080(10)
C66 0.0356(11) 0.0323(11) 0.0245(10) -0.0087(8) -0.0059(8) -0.0049(9)
C71 0.0198(8) 0.0276(9) 0.0180(8) -0.0038(7) -0.0029(7) -0.0007(7)
C72 0.0242(10) 0.0432(12) 0.0205(9) -0.0082(8) -0.0046(7) -0.0045(8)
C73 0.0323(11) 0.0538(14) 0.0182(9) -0.0091(9) -0.0042(8) 0.0014(10)
C74 0.0358(12) 0.0410(12) 0.0223(10) 0.0013(9) 0.0056(9) 0.0008(10)
C75 0.0345(12) 0.0340(12) 0.0371(12) -0.0033(10) 0.0084(10) -0.0113(9)
C76 0.0293(10) 0.0313(10) 0.0277(10) -0.0078(8) 0.0010(8) -0.0087(8)
B1 0.139(5) 0.048(2) 0.069(3) -0.022(2) 0.032(3) -0.029(3)
F1 0.1114(19) 0.0576(12) 0.0712(14) -0.0201(10) -0.0080(13) -0.0090(12)
F2 0.305(6) 0.126(3) 0.136(3) -0.082(2) 0.136(3) -0.141(3)
F3 0.468(9) 0.207(4) 0.0731(19) -0.060(2) 0.069(3) -0.269(6)
F4 0.118(3) 0.129(3) 0.422(10) 0.092(5) -0.014(4) 0.044(3)

loop_
_atom_type_symbol
_atom_type_description
_atom_type_scat_dispersion_real
_atom_type_scat_dispersion_imag
_atom_type_scat_source
C C 0.0033 0.0016 'International Tables Vol C Tables 4.2.6.8 and 6.1.1.4'
H H 0.0000 0.0000 'International Tables Vol C Tables 4.2.6.8 and 6.1.1.4'
B B 0.0013 0.0007 'International Tables Vol C Tables 4.2.6.8 and 6.1.1.4'
N N 0.0061 0.0033 'International Tables Vol C Tables 4.2.6.8 and 6.1.1.4'
F F 0.0171 0.0103 'International Tables Vol C Tables 4.2.6.8 and 6.1.1.4'
P P 0.1023 0.0942 'International Tables Vol C Tables 4.2.6.8 and 6.1.1.4'
Cu Cu 0.3201 1.2651 'International Tables Vol C Tables 4.2.6.8 and 6.1.1.4'

loop_
_geom_angle_atom_site_label_1
_geom_angle_atom_site_label_2
_geom_angle_atom_site_label_3
_geom_angle
_geom_angle_site_symmetry_1
_geom_angle_site_symmetry_3
_geom_angle_publ_flag
N12 Cu N1 78.03(7) . . ?
N12 Cu P2 120.86(5) . . ?
N1 Cu P2 119.58(5) . . ?
N12 Cu P1 106.68(5) . . ?
N1 Cu P1 102.27(5) . . ?
P2 Cu P1 120.71(2) . . ?
C6 N1 C2 114.8(2) . . ?
C6 N1 Cu 114.43(15) . . ?
C2 N1 Cu 130.37(16) . . ?
N1 C2 C3 121.3(3) . . ?
C4 C3 C2 117.6(3) . . ?
N5 C4 C3 122.7(2) . . ?
C6 N5 C4 114.5(2) . . ?
N5 C6 N1 129.1(2) . . ?
N5 C6 N11 115.7(2) . . ?
N1 C6 N11 115.15(18) . . ?
C19 N11 N12 109.25(19) . . ?
C19 N11 C6 131.38(19) . . ?
N12 N11 C6 119.37(17) . . ?
N13 N12 N11 109.94(17) . . ?
N13 N12 Cu 137.10(15) . . ?
N11 N12 Cu 112.62(13) . . ?
N12 N13 C14 107.1(2) . . ?
C19 C14 N13 109.7(2) . . ?
C19 C14 C15 121.4(3) . . ?
N13 C14 C15 129.0(3) . . ?
C16 C15 C14 115.5(3) . . ?
C15 C16 C17 122.4(3) . . ?
C18 C17 C16 123.3(3) . . ?
C17 C18 C19 114.9(3) . . ?
N11 C19 C14 104.00(19) . . ?
N11 C19 C18 133.4(3) . . ?
C14 C19 C18 122.6(2) . . ?
C31 P1 C41 105.61(9) . . ?
C31 P1 C21 107.76(10) . . ?
C41 P1 C21 102.71(10) . . ?
C31 P1 Cu 113.84(7) . . ?
C41 P1 Cu 118.06(7) . . ?
C21 P1 Cu 107.93(7) . . ?
C22 C21 C26 118.8(2) . . ?
C22 C21 P1 124.85(19) . . ?
C26 C21 P1 115.95(18) . . ?
C21 C22 C23 120.3(3) . . ?
C24 C23 C22 120.3(3) . . ?
C25 C24 C23 120.1(3) . . ?
C24 C25 C26 119.6(3) . . ?
C25 C26 C21 120.8(3) . . ?
C32 C31 C36 118.9(2) . . ?
C32 C31 P1 121.71(16) . . ?
C36 C31 P1 118.97(17) . . ?
C33 C32 C31 120.4(2) . . ?
C34 C33 C32 120.1(2) . . ?
C33 C34 C35 120.2(2) . . ?
C34 C35 C36 120.1(2) . . ?
C35 C36 C31 120.2(2) . . ?
C42 C41 C46 119.3(2) . . ?
C42 C41 P1 119.52(16) . . ?
C46 C41 P1 121.13(17) . . ?
C41 C42 C43 120.2(2) . . ?
C44 C43 C42 120.1(2) . . ?
C43 C44 C45 120.2(2) . . ?
C44 C45 C46 120.3(2) . . ?
C45 C46 C41 119.8(2) . . ?
C51 P2 C61 105.32(9) . . ?
C51 P2 C71 102.77(9) . . ?
C61 P2 C71 104.13(9) . . ?
C51 P2 Cu 115.75(6) . . ?
C61 P2 Cu 112.75(7) . . ?
C71 P2 Cu 114.84(6) . . ?
C52 C51 C56 118.77(19) . . ?
C52 C51 P2 119.35(15) . . ?
C56 C51 P2 121.85(15) . . ?
C53 C52 C51 120.50(19) . . ?
C54 C53 C52 120.1(2) . . ?
C55 C54 C53 119.8(2) . . ?
C54 C55 C56 120.3(2) . . ?
C55 C56 C51 120.4(2) . . ?
C62 C61 C66 119.13(18) . . ?
C62 C61 P2 123.65(16) . . ?
C66 C61 P2 117.12(15) . . ?
C61 C62 C63 120.1(2) . . ?
C64 C63 C62 120.4(2) . . ?
C63 C64 C65 120.0(2) . . ?
C64 C65 C66 119.8(2) . . ?
C65 C66 C61 120.4(2) . . ?
C76 C71 C72 119.05(18) . . ?
C76 C71 P2 124.13(15) . . ?
C72 C71 P2 116.82(15) . . ?
C73 C72 C71 120.7(2) . . ?
C74 C73 C72 120.1(2) . . ?
C73 C74 C75 119.6(2) . . ?
C74 C75 C76 120.6(2) . . ?
C71 C76 C75 119.9(2) . . ?
F4 B1 F1 111.9(6) . . ?
F4 B1 F3 100.4(5) . . ?
F1 B1 F3 112.0(6) . . ?
F4 B1 F2 120.9(6) . . ?
F1 B1 F2 107.9(4) . . ?
F3 B1 F2 103.1(5) . . ?

loop_
_geom_bond_atom_site_label_1
_geom_bond_atom_site_label_2
_geom_bond_distance
_geom_bond_site_symmetry_2
_geom_bond_publ_flag
Cu N12 2.0710(17) . ?
Cu N1 2.1309(17) . ?
Cu P2 2.2316(5) . ?
Cu P1 2.2642(6) . ?
N1 C6 1.331(3) . ?
N1 C2 1.343(3) . ?
C2 C3 1.388(3) . ?
C3 C4 1.370(5) . ?
C4 N5 1.334(4) . ?
N5 C6 1.323(3) . ?
C6 N11 1.407(3) . ?
N11 C19 1.372(3) . ?
N11 N12 1.372(2) . ?
N12 N13 1.298(3) . ?
N13 C14 1.387(3) . ?
C14 C19 1.387(4) . ?
C14 C15 1.410(3) . ?
C15 C16 1.380(5) . ?
C16 C17 1.387(6) . ?
C17 C18 1.372(5) . ?
C18 C19 1.406(3) . ?
P1 C31 1.817(2) . ?
P1 C41 1.818(2) . ?
P1 C21 1.825(2) . ?
C21 C22 1.383(4) . ?
C21 C26 1.396(3) . ?
C22 C23 1.390(4) . ?
C23 C24 1.382(5) . ?
C24 C25 1.378(5) . ?
C25 C26 1.388(3) . ?
C31 C32 1.398(3) . ?
C31 C36 1.400(3) . ?
C32 C33 1.391(3) . ?
C33 C34 1.380(4) . ?
C34 C35 1.385(4) . ?
C35 C36 1.390(3) . ?
C41 C42 1.391(3) . ?
C41 C46 1.403(3) . ?
C42 C43 1.392(3) . ?
C43 C44 1.379(4) . ?
C44 C45 1.386(4) . ?
C45 C46 1.388(3) . ?
P2 C51 1.821(2) . ?
P2 C61 1.824(2) . ?
P2 C71 1.8277(19) . ?
C51 C52 1.394(3) . ?
C51 C56 1.401(3) . ?
C52 C53 1.393(3) . ?
C53 C54 1.387(3) . ?
C54 C55 1.385(3) . ?
C55 C56 1.387(3) . ?
C61 C62 1.391(3) . ?
C61 C66 1.398(3) . ?
C62 C63 1.393(3) . ?
C63 C64 1.381(4) . ?
C64 C65 1.386(4) . ?
C65 C66 1.393(3) . ?
C71 C76 1.390(3) . ?
C71 C72 1.395(3) . ?
C72 C73 1.386(3) . ?
C73 C74 1.384(4) . ?
C74 C75 1.385(4) . ?
C75 C76 1.395(3) . ?
B1 F4 1.307(8) . ?
B1 F1 1.315(5) . ?
B1 F3 1.331(7) . ?
B1 F2 1.372(5) . ?
